data_2102199
loop_
_publ_author_name
'Van Langevelde, Arjen'
'Van Malssen, Kees'
'Driessen, Ren\'e'
'Goubitz, Kees'
'Hollander, Frank'
'Peschar, Ren\'e'
'Zwart, Peter'
'Schenk, Henk'

_publ_section_title
;
 Structure of C~<i>n~</i>C~<i>n~+2</i>C~<i>n~</i>-type (<i>n</i> =
 even) \b'-triacylglycerols
;
_journal_issue 6
_journal_name_full 'Acta Crystallographica Section B'
_journal_page_first 1103
_journal_page_last 1111
_journal_paper_doi 10.1107/S0108768100009927
_journal_volume 56
_journal_year 2000
_chemical_formula_sum 'C47 H90 O6'
_chemical_formula_weight 751.23
_chemical_melting_point 334
_space_group_IT_number 45
_symmetry_cell_setting orthorhombic
_symmetry_space_group_name_Hall 'I 2 -2c'
_symmetry_space_group_name_H-M 'I b a 2'
_cell_angle_alpha 90.0
_cell_angle_beta 90.0
_cell_angle_gamma 90.0
_cell_formula_units_Z 8
_cell_length_a 76.21(4)
_cell_length_b 22.63(1)
_cell_length_c 5.673(2)
_cell_measurement_temperature 295
_cell_volume 9784(8)
_computing_cell_refinement UnitCell
_computing_data_reduction MRIA
_computing_molecular_graphics PLATON
_computing_structure_refinement MRIA
_computing_structure_solution MRIA
_diffrn_ambient_temperature 295(2)
_diffrn_radiation_wavelength 0.650515
_diffrn_source synchrotron
_exptl_absorpt_coefficient_mu 0.49
_exptl_absorpt_correction_type none
_pd_block_diffractogram_id NA0109_MPM
_pd_char_colour white
_pd_instr_location ' ESRF BM16'
_pd_meas_2theta_range_inc 0.003
_pd_meas_2theta_range_max 37.908
_pd_meas_2theta_range_min 0.0
_pd_meas_number_of_points 12637
_pd_meas_scan_method cont
_pd_proc_2theta_range_inc .003
_pd_proc_2theta_range_max 27.0
_pd_proc_2theta_range_min 2.07
_pd_proc_ls_background_function polynomal
_pd_proc_ls_pref_orient_corr ' 'Ahtee and Jarvinen''
_pd_proc_ls_profile_function 'split-type pseudo-Voigt'
_pd_proc_ls_prof_R_factor 7.9
_pd_proc_ls_prof_wR_factor 11.4
_pd_proc_wavelength 0.650515
_pd_spec_mounting ' capillary'
_pd_spec_mount_mode transmission
_pd_spec_shape cylinder
_pd_spec_size_thick '1.5 mm'
_refine_ls_extinction_method None
_refine_ls_goodness_of_fit_all 2.92
_refine_ls_hydrogen_treatment 'calculated and kept fixed'
_refine_ls_number_parameters 775
_refine_ls_number_restraints 276
_refine_ls_R_Fsqd_factor 7.4
_refine_ls_R_I_factor 5.7
_cod_data_source_file na0109.cif
_cod_data_source_block MPM
_cod_depositor_comments
;
The following automatic conversions were performed:
'_exptl_absorpt_correction_type' value 'None' changed to 'none' according
to '/home/saulius/struct/CIF-dictionaries/cif_core.dic' dictionary named
'cif_core.dic' version 2.4.1 from 2010-06-29.

Automatic conversion script
Id: cif_fix_enum 1527 2010-12-29 10:47:43Z saulius 

The following automatic conversions were performed:

'_diffrn_ambient_temperature' value 'room temperature' was changed to
'295(2)' - the room/ambient temperature average [293;298] in
Kelvins(K) was taken.

'_chemical_melting_point' value '334 K' was
changed to '334' - the value should be numeric and without a unit
designator.

Automatic conversion script
Id: cif_fix_values 1646 2011-03-28 12:23:43Z adriana 

The following automatic conversions were performed:

'_diffrn_ambient_temperature' value 'room temperature' was changed to
'295(2)' - the room/ambient temperature average [293;298] in
Kelvins(K) was taken.

'_chemical_melting_point' value '334 K' was
changed to '334' - the value should be numeric and without a unit
designator.

'_exptl_absorpt_correction_type' value 'None' changed to
'none' according to
/home/saulius/struct/CIF-dictionaries/cif_core.dic dictionary named
'cif_core.dic' version 2.4.1 from 2010-06-29.

Automatic conversion script
Id: cif_fix_values 1715 2011-07-08 13:25:40Z adriana 
;
_cod_database_code 2102199

loop_
_symmetry_equiv_pos_as_xyz
+x,+y,+z
-x,-y,+z
-x,+y,1/2+z
+x,-y,1/2+z
1/2+x,1/2+y,1/2+z
1/2-x,1/2-y,1/2+z
1/2-x,1/2+y,+z
1/2+x,1/2-y,+z

loop_
_atom_site_label
_atom_site_type_symbol
_atom_site_fract_x
_atom_site_fract_y
_atom_site_fract_z
_atom_site_U_iso_or_equiv
_atom_site_adp_type
_atom_site_occupancy
_atom_site_attached_hydrogens
C1 C .242(2) .074(6) -.839(10) .01800 Uiso 1.00000 2
C2 C .259(2) .100(6) -.77(2) .01800 Uiso 1.00000 1
C3 C .264(2) .081(6) -.528(17) .01800 Uiso 1.00000 2
O1a O .229(2) .094(4) -.681(13) .01800 Uiso 1.00000 0
C1a C .213(2) .081(6) -.713(19) .01800 Uiso 1.00000 0
O2a O .208(2) .055(4) -.896(12) .01800 Uiso 1.00000 0
C2a C .199(3) .111(6) -.550(16) .01800 Uiso 1.00000 2
C3a C .182(3) .071(6) -.558(17) .01800 Uiso 1.00000 2
C4a C .172(2) .090(7) -.35(2) .01800 Uiso 1.00000 2
C5a C .153(3) .073(7) -.37(2) .01800 Uiso 1.00000 2
C6a C .142(2) .094(7) -.16(2) .01800 Uiso 1.00000 2
C7a C .123(3) .071(5) -.17(3) .01800 Uiso 1.00000 2
C8a C .113(2) .095(6) .025(17) .01800 Uiso 1.00000 2
C9a C .095(2) .066(7) .023(18) .01800 Uiso 1.00000 2
C10a C .083(2) .096(7) .21(2) .01800 Uiso 1.00000 2
C11a C .065(2) .067(7) .20(2) .01800 Uiso 1.00000 2
C12a C .053(3) .096(7) .381(18) .01800 Uiso 1.00000 2
C13a C .035(3) .067(7) .373(18) .01800 Uiso 1.00000 2
C14a C .023(2) .097(7) .555(19) .01800 Uiso 1.00000 3
O1b O .258(2) .167(4) -.757(14) .01800 Uiso 1.00000 0
C1b C .267(3) .197(6) -.92(2) .01800 Uiso 1.00000 0
O2b O .273(2) .178(4) -1.103(13) .01800 Uiso 1.00000 0
C2b C .270(2) .262(6) -.87(3) .01800 Uiso 1.00000 2
C3b C .280(3) .269(6) -.63(2) .01800 Uiso 1.00000 2
C4b C .298(3) .251(6) -.68(2) .01800 Uiso 1.00000 2
C5b C .310(2) .268(6) -.47(2) .01800 Uiso 1.00000 2
C6b C .328(2) .245(7) -.50(2) .01800 Uiso 1.00000 2
C7b C .339(2) .267(7) -.29(2) .01800 Uiso 1.00000 2
C8b C .358(2) .244(7) -.31(3) .01800 Uiso 1.00000 2
C9b C .368(3) .267(6) -.10(2) .01800 Uiso 1.00000 2
C10b C .386(3) .241(6) -.109(19) .01800 Uiso 1.00000 2
C11b C .397(2) .267(7) .09(2) .01800 Uiso 1.00000 2
C12b C .416(2) .244(8) .08(2) .01800 Uiso 1.00000 2
C13b C .426(3) .267(6) .29(2) .01800 Uiso 1.00000 2
C14b C .444(2) .239(6) .29(2) .01800 Uiso 1.00000 2
C15b C .455(2) .261(7) .505(19) .01800 Uiso 1.00000 2
C16b C .473(2) .231(7) .51(2) .01800 Uiso 1.00000 3
O1c O .281(2) .095(4) -.498(10) .01800 Uiso 1.00000 0
C1c C .289(2) .077(7) -.303(18) .01800 Uiso 1.00000 0
O2c O .281(2) .041(4) -.174(13) .01800 Uiso 1.00000 0
C2c C .305(2) .110(7) -.22(2) .01800 Uiso 1.00000 2
C3c C .316(2) .070(6) -.039(18) .01800 Uiso 1.00000 2
C4c C .333(3) .099(6) -.009(16) .01800 Uiso 1.00000 2
C5c C .343(2) .071(6) .19(2) .01800 Uiso 1.00000 2
C6c C .361(2) .096(7) .20(2) .01800 Uiso 1.00000 2
C7c C .372(3) .070(6) .41(2) .01800 Uiso 1.00000 2
C8c C .388(2) .104(7) .443(15) .01800 Uiso 1.00000 2
C9c C .399(2) .072(7) .629(19) .01800 Uiso 1.00000 2
C10c C .418(2) .095(7) .615(19) .01800 Uiso 1.00000 2
C11c C .429(2) .068(6) .81(2) .01800 Uiso 1.00000 2
C12c C .448(3) .090(6) .79(2) .01800 Uiso 1.00000 2
C13c C .459(3) .064(6) .987(17) .01800 Uiso 1.00000 2
C14c C .478(2) .088(6) .96(2) .01800 Uiso 1.00000 3

loop_
_atom_type_symbol
_atom_type_oxidation_number
_atom_type_number_in_cell
_atom_type_scat_source
C 0 376 'Int Tables Vol IV Tables 2.2B and 2.3.1'
H 0 720 'Int Tables Vol IV Tables 2.2B and 2.3.1'
O 0 48 'Int Tables Vol IV Tables 2.2B and 2.3.1'

loop_
_geom_angle_atom_site_label_1
_geom_angle_atom_site_label_2
_geom_angle_atom_site_label_3
_geom_angle
_geom_angle_publ_flag
O1a C1 C2 109 yes
C1 C2 O1b 112(12) yes
C3 C2 O1b 104(10) yes
C1 C2 C3 110(11) yes
O1c C3 C2 107(10) yes
C1a O1a C1 121 yes
O2a C1a O1a 121(13) yes
O2a C1a C2a 119(14) yes
O1a C1a C2a 118(12) yes
C1a C2a C3a 107(11) yes
C4a C3a C2a 103(11) yes
C3a C4a C5a 112(13) yes
C4a C5a C6a 113(12) yes
C5a C6a C7a 111(13) yes
C8a C7a C6a 108(12) yes
C7a C8a C9a 108(12) yes
C8a C9a C10a 110(11) yes
C11a C10a C9a 109(12) yes
C12a C11a C10a 110(13) yes
C11a C12a C13a 110(12) yes
C12a C13a C14a 109(12) yes
C1b O1b C2 116(11) yes
O2b C1b O1b 127(13) yes
O2b C1b C2b 117(14) yes
O1b C1b C2b 115(11) yes
C1b C2b C3b 110(11) yes
C4b C3b C2b 106(11) yes
C3b C4b C5b 110(11) yes
C6b C5b C4b 112(12) yes
C5b C6b C7b 109(11) yes
C6b C7b C8b 112(12) yes
C9b C8b C7b 109(13) yes
C8b C9b C10b 108(12) yes
C9b C10b C11b 109(11) yes
C12b C11b C10b 110(13) yes
C13b C12b C11b 108(13) yes
C14b C13b C12b 108(12) yes
C13b C14b C15b 110(11) yes
C16b C15b C14b 110(11) yes
C1c O1c C3 118(11) yes
O2c C1c O1c 118(14) yes
O2c C1c C2c 123(11) yes
O1c C1c C2c 118(13) yes
C1c C2c C3c 110(12) yes
C4c C3c C2c 106(11) yes
C3c C4c C5c 111(11) yes
C4c C5c C6c 111(13) yes
C5c C6c C7c 113(13) yes
C8c C7c C6c 110(11) yes
C7c C8c C9c 107(12) yes
C8c C9c C10c 109(11) yes
C11c C10c C9c 110(11) yes
C10c C11c C12c 109(11) yes
C13c C12c C11c 109(13) yes
C12c C13c C14c 108(12) yes

loop_
_geom_bond_atom_site_label_1
_geom_bond_atom_site_label_2
_geom_bond_distance
_geom_bond_publ_flag
C1 O1a 1.41(17) yes
C1 C2 1.5(2) yes
C2 C3 1.50(17) yes
C2 O1b 1.52(16) yes
C3 O1c 1.3(2) yes
O1a C1a 1.3(2) yes
C1a O2a 1.25(15) yes
C1a C2a 1.6(2) yes
C2a C3a 1.6(3) yes
C3a C4a 1.5(2) yes
C4a C5a 1.5(3) yes
C5a C6a 1.5(2) yes
C6a C7a 1.5(3) yes
C7a C8a 1.5(2) yes
C8a C9a 1.5(2) yes
C9a C10a 1.5(2) yes
C10a C11a 1.5(2) yes
C11a C12a 1.5(2) yes
C12a C13a 1.5(3) yes
C13a C14a 1.5(2) yes
O1b C1b 1.35(19) yes
C1b O2b 1.20(17) yes
C1b C2b 1.5(2) yes
C2b C3b 1.6(2) yes
C3b C4b 1.5(3) yes
C4b C5b 1.6(2) yes
C5b C6b 1.5(2) yes
C6b C7b 1.5(2) yes
C7b C8b 1.5(2) yes
C8b C9b 1.5(2) yes
C9b C10b 1.5(3) yes
C10b C11b 1.5(2) yes
C11b C12b 1.5(2) yes
C12b C13b 1.5(2) yes
C13b C14b 1.5(3) yes
C14b C15b 1.56(19) yes
C15b C16b 1.5(2) yes
O1c C1c 1.33(15) yes
C1c O2c 1.25(17) yes
C1c C2c 1.5(2) yes
C2c C3c 1.6(2) yes
C3c C4c 1.5(3) yes
C4c C5c 1.5(2) yes
C5c C6c 1.5(2) yes
C6c C7c 1.6(2) yes
C7c C8c 1.5(3) yes
C8c C9c 1.53(18) yes
C9c C10c 1.5(2) yes
C10c C11c 1.53(19) yes
C11c C12c 1.5(3) yes
C12c C13c 1.5(2) yes
C13c C14c 1.6(3) yes

loop_
_geom_contact_atom_site_label_1
_geom_contact_atom_site_label_2
_geom_contact_distance
_geom_contact_site_symmetry_1
_geom_contact_site_symmetry_2
O1a O2a 2.20(17) . .
O1c O2c 2.21(11) . .
O1b O2b 2.29(14) . .
C2 O1c 2.29(19) . .
C3 C1c 2.3(2) . .
O2b C2b 2.32(16) . .
C1 C1a 2.3(2) . .
C2 O1a 2.3(2) . .
C3 O1b 2.38(16) . .
C2a C4a 2.4(2) . .
C7c C9c 2.4(2) . .
C2b C4b 2.4(3) . .
C8b C10b 2.4(3) . .
C7a C9a 2.4(3) . .
C3c C5c 2.4(2) . .
O2c C2c 2.4(2) . .
C5b C7b 2.4(2) . .
O1b C2b 2.42(17) . .
O1c C2c 2.43(19) . .
C2 C1b 2.4(2) . .
O1a C2a 2.4(3) . .
O2a C2a 2.44(15) . .
C1 C3 2.44(17) . .
C6a C8a 2.4(2) . .
C4c C6c 2.4(3) . .
C12b C14b 2.4(2) . .
C3a C5a 2.5(3) . .
C2c C4c 2.5(3) . .
C7b C9b 2.5(3) . .
C3b C5b 2.5(3) . .
C9b C11b 2.5(3) . .
C1 O1b 2.48(18) . .
C11b C13b 2.5(3) . .
C12c C14c 2.5(3) . .
C6c C8c 2.5(2) . .
C11a C13a 2.5(3) . .
C12a C14a 2.5(3) . .
C11c C13c 2.5(3) . .
C10a C12a 2.5(3) . .
C8c C10c 2.5(2) . .
C10c C12c 2.5(3) . .
C9a C11a 2.5(2) . .
C8a C10a 2.5(2) . .
C9c C11c 2.5(2) . .
C4b C6b 2.5(3) . .
C1b C3b 2.5(2) . .
C13b C15b 2.5(3) . .
C10b C12b 2.5(3) . .
C6b C8b 2.5(2) . .
C14b C16b 2.5(2) . .
C1a C3a 2.5(3) . .
C4a C6a 2.5(2) . .
C5a C7a 2.5(3) . .
C1c C3c 2.5(2) . .
C5c C7c 2.6(3) . .
C3 O2c 2.56(16) . .
C1 O2a 2.6(2) . .
O2a C3a 2.8(2) . .
C2 O2b 2.79(17) . .
O1a O1b 2.79(19) . .
O1b O1c 2.81(16) . .
C3 O1a 2.8(2) . .
O2b C1c 2.83(18) 7_556 7
O2c C3c 2.9(2) . .
O1b C3b 2.9(2) . .
O2b C2c 3.0(2) 7_556 7
O2b O1c 2.99(12) 7_556 7
C1b C4b 3.0(3) . .
C2 O2c 3.13(18) 7_556 7
C3 O2c 3.16(17) 7_556 6
O2b O2c 3.19(13) 7_556 7
O1c O2c 3.24(13) 7_556 6
C3 O2b 3.33(15) 7_556 7_557
O2c O2c 3.39(11) 7_556 6_556
O2c O2c 3.39(11) 7_556 6
C1 C1b 3.4(2) . .
O2b C3b 3.41(15) . .
O1b C2b 3.45(18) 7_556 4_566
C1c O2c 3.45(17) 7_556 6
C3 C1b 3.46(18) . .
O2b C4b 3.5(2) . .
C1b O1c 3.50(16) . .
C2 C1c 3.5(2) . .
C2 C1a 3.5(2) . .
C1 O1c 3.58(19) . .
C1a O2a 3.58(16) 7_556 6_556
O2a C3a 3.6(2) 7_556 6
C1 O2c 3.61(19) 7_556 7
O1b C4b 3.6(2) . .
C3 C2c 3.6(2) . .
C2 O2c 3.65(18) 7_556 6
C1 O2b 3.66(18) . .
O2b C3b 3.68(15) 7_556 7
O1a C3a 3.7(3) . .
C2a C5b 3.69(18) 7_556 4_565
O1a C2b 3.70(16) 7_556 4_566
C3c C6c 3.7(2) . .
C7c C10c 3.7(3) . .
C1a C4a 3.8(2) . .
C2a C5a 3.8(3) . .
C1 C2a 3.8(2) . .
O1c C3c 3.77(17) . .
C2a C4b 3.77(18) 7_556 4_566
O2a O2a 3.77(11) 7_556 6
O2a O2a 3.77(11) 7_556 6_556
C8b C11b 3.8(2) . .
C7a C10a 3.8(3) . .
C6a C9a 3.8(2) . .
C1c C4c 3.8(3) . .
C7b C10b 3.8(3) . .
C3b C6b 3.8(3) . .
C2 C2b 3.8(2) . .
C5c C8c 3.8(2) . .
C5a C8a 3.8(2) . .
C11b C14b 3.8(2) . .
C2c C5c 3.8(2) . .
C5b C8b 3.8(2) . .
C2b C5b 3.8(2) . .
C6b C9b 3.8(2) . .
C2 C1c 3.82(19) 7_556 7
C6c C9c 3.8(2) . .
C4b C7b 3.8(2) . .
C10a C13a 3.8(3) . .
C9b C12b 3.8(3) . .
C10c C13c 3.8(2) . .
O2a C4a 3.84(18) 7_556 7
C11a C14a 3.8(2) . .
C3a C6a 3.8(2) . .
C8a C11a 3.8(2) . .
C12b C15b 3.8(2) . .
C6b C2c 3.9(2) . .
C9a C12a 3.9(2) . .
C8c C11c 3.9(2) . .
C1b C1c 3.9(2) 7_556 7
C1b C3b 3.9(3) 7_556 4_565
C10b C13b 3.9(3) . .
C11c C14c 3.9(2) . .
C2a C2b 3.9(2) 7_556 4_566
C5b C2c 3.9(2) . .
O2b C2b 3.9(2) 7_556 4_565
C4c C7c 3.9(3) . .
C13b C16b 3.9(3) . .
C9c C12c 3.9(3) . .
O1b C3b 3.9(2) 7_556 4_565
C4a C7a 3.9(3) . .
O1b O2b 3.89(12) 7_556 7_557
C1b C2c 3.9(2) 7_556 7
C4b O1c 3.90(18) . .
C1b C2b 3.9(2) 7_556 4_565
O2a C2a 3.92(17) 7_556 6
C12a C15b 3.9(2) 7_556 4_565
C2a C3b 3.9(2) 7_556 4_566
C10a C13b 3.9(2) 7_556 4_565
C1a O1b 4.0(2) . .
C1b O2c 3.95(17) 7_556 7
O2b O1c 3.96(11) . .
O1a C1b 4.0(2) . .
C12c C13c 4.0(2) 7_556 6
O2a C2a 3.98(13) 7_556 7
C3 O2c 3.99(14) 7_556 7
C3 O2b 3.99(14) . .
C10b C8c 4.01(18) 7_556 7
C3b O1c 4.01(16) . .
C2 O2c 4.01(17) . .
O1c O2c 4.02(10) 7_556 7
C3 C1a 4.0(2) . .
C6a C7b 4.0(2) 7_556 4_566
C1 C3 4.0(2) 7_556 6
C8a C11b 4.0(2) 7_556 4_565
C8a C9b 4.0(2) 7_556 4_566
O1b C1c 4.05(18) . .
O2b C5b 4.05(18) 7_556 7
C16b C12c 4.1(2) . .
C13c C13c 4.05(17) 7_556 6_556
C13c C13c 4.05(17) 7_556 6
C1 O2c 4.1(2) 7_556 6
O1a O2a 4.07(14) 7_556 6_556
C3a C4a 4.1(2) 7_556 6
C2 O2a 4.1(2) . .
O1a C3b 4.08(16) 7_556 4_565
O1b C1b 4.09(19) 7_556 4_566
C10a C11b 4.1(2) 7_556 4_566
O1a O1c 4.1(2) . .
O1b O2c 4.10(14) 7_556 7
C6a C9b 4.1(2) 7_556 4_565
C1a C5b 4.1(2) 7_556 4_565
O2b C3c 4.1(2) 7_556 7
O1c C3c 4.11(17) 7_556 7
C4a C5b 4.1(2) 7_556 4_566
C3c C5c 4.1(2) 7_556 6
C9a C9a 4.1(2) 7_556 6
C9a C9a 4.1(2) 7_556 6_556
O2b C4b 4.13(18) 7_556 7
C1c C3c 4.1(2) 7_556 6
C7c C9c 4.1(2) 7_556 6
C1b O1c 4.14(15) 7_556 7
C7a C9a 4.1(2) 7_556 6
C4b C2c 4.1(2) . .
C2b C3b 4.1(3) 7_556 4_565
C8b C4c 4.2(2) . .
C11a C11a 4.2(2) 7_556 6_556
C13a C13a 4.2(2) 7_556 6
C11a C11a 4.2(2) 7_556 6
C13a C13a 4.2(2) 7_556 6_556
C10c C11c 4.2(2) 7_556 6
C7b C4c 4.2(2) . .
C16b C14c 4.2(2) . .
C8b C8c 4.2(2) 7_556 7
C6a C8b 4.2(2) 7_556 4_566
C5a C9b 4.2(2) 7_556 4_565
C10b C6c 4.2(2) . .
C1a C3b 4.18(18) 7_556 4_565
C7a C11b 4.2(2) 7_556 4_565
C5c C7c 4.2(2) 7_556 6
C9a C10a 4.2(2) 7_556 6
C11c C11c 4.19(18) 7_556 6
C11c C11c 4.19(18) 7_556 6_556
C6c C7c 4.2(2) 7_556 6
C11c C13c 4.2(2) 7_556 6
C4a C7b 4.2(2) 7_556 4_565
C7a C8a 4.20(18) 7_556 6
C10a C12b 4.2(2) 7_556 4_566
C9a C11a 4.2(2) 7_556 6
C2b C2b 4.2(2) 7_556 4_566
C2b C2b 4.2(2) 7_556 4_565
C12a C13b 4.2(2) 7_556 4_566
C5a C6a 4.2(2) 7_556 6
O2c C3c 4.21(18) 7_556 6
C11a C12a 4.2(2) 7_556 6
O2b C3b 4.2(3) 7_556 4_565
C3a C7b 4.2(2) 7_556 4_565
C2 C3b 4.2(2) . .
C10b C9c 4.2(2) 7_556 7
O2a C4a 4.22(18) . .
C13a C14a 4.2(2) 7_556 6
C15b C12c 4.2(2) . .
C11a C13a 4.2(2) 7_556 6
C2a C7b 4.2(2) 7_556 4_565
C14b C10c 4.2(2) . .
C4a C6b 4.2(2) 7_556 4_566
C11b C8c 4.2(2) . .
C1a C2b 4.3(2) 7_556 4_566
C7c C7c 4.25(18) 7_556 6_556
C3c C3c 4.25(17) 7_556 6
C3c C3c 4.25(17) 7_556 6_556
C7c C7c 4.25(18) 7_556 6
C8a C10b 4.25(18) 7_556 4_566
O2a C5b 4.25(17) 7_556 4_565
C1 C3 4.26(13) 7_556 7
O2a C3a 4.26(17) 7_556 7
C9b C6c 4.3(2) . .
C1 C3b 4.3(2) 7_556 4_565
O2c C4c 4.3(3) . .
C12b C10c 4.3(2) 7_556 7
O2a C4a 4.3(2) 7_556 6
C5c C5c 4.29(19) 7_556 6
C7a C7a 4.29(18) 7_556 6_556
C3a C3a 4.29(17) 7_556 6
C5c C5c 4.29(19) 7_556 6_556
C3a C3a 4.29(17) 7_556 6_556
C7a C7a 4.29(18) 7_556 6
C4c C5c 4.29(19) 7_556 6
C9c C11c 4.3(2) 7_556 6
O2a C3b 4.30(17) 7_556 4_565
O1c C1c 4.30(17) 7_556 6
C9a C13b 4.3(2) 7_556 4_565
C3a C5a 4.3(2) 7_556 6
C1b C2b 4.3(2) 7_556 4_566
O1b O2b 4.32(16) 7_556 4_566
C2 O2b 4.32(16) 7_556 7_557
C9c C9c 4.3(2) 7_556 6_556
C9c C9c 4.3(2) 7_556 6
C6b C4c 4.32(19) . .
C11a C15b 4.3(2) 7_556 4_565
C3 C1b 4.33(17) 7_556 7_557
C2 C3 4.33(17) 7_556 7
C12b C8c 4.3(2) . .
C3 C1c 4.3(2) 7_556 6
C2 C2c 4.3(2) 7_556 7
C13b C10c 4.3(2) . .
C2a C5b 4.34(17) 7_556 4_566
C5a C7a 4.3(2) 7_556 6
C5a C5a 4.4(2) 7_556 6
C5a C5a 4.4(2) 7_556 6_556
C2 C3 4.36(19) 7_556 6
C3a C5b 4.37(18) 7_556 4_565
C8a C8b 4.4(2) 7_556 4_566
C4a C4b 4.4(2) 7_556 4_566
C8b C6c 4.4(2) 7_556 7
C12b C11c 4.4(2) 7_556 7
C6c C9c 4.38(19) 7_556 7
C1 O1a 4.38(16) 7_556 6
C8b C7c 4.4(2) 7_556 7
C1 C1 4.39(16) 7_556 6
C1 C1 4.39(16) 7_556 6_556
O1b C2b 4.39(18) 7_556 4_565
C2b C3b 4.39(19) 7_556 7
C14c C14c 4.4(2) 7_556 5_456
C14c C14c 4.4(2) 7_556 5_455
C10b C10c 4.4(2) 7_556 7
O1b C1c 4.40(17) 7_556 7
C6a C6b 4.4(2) 7_556 4_566
C5a C7b 4.4(2) 7_556 4_565
C12a C14b 4.4(2) 7_556 4_566
C10b C8c 4.41(18) . .
C14b C12c 4.41(19) . .
C7b C2c 4.4(2) . .
C8b C6c 4.4(2) . .
C6b C4c 4.42(18) 7_556 7
C14b C12c 4.42(19) 7_556 7
C12b C15b 4.4(2) 7_556 7
C14a C15b 4.4(2) 7_556 4_566

loop_
_geom_torsion_atom_site_label_1
_geom_torsion_atom_site_label_2
_geom_torsion_atom_site_label_3
_geom_torsion_atom_site_label_4
_geom_torsion
O1a C1 C2 C3 61(14)
O1a C1 C2 O1b -54(12)
C2 C1 O1a C1a -175(11)
C1 C2 C3 O1c 167(11)
O1b C2 C3 O1c -73(13)
C1 C2 O1b C1b -112(15)
C3 C2 O1b C1b 129(15)
C2 C3 O1c C1c -173(11)
C1 O1a C1a O2a 7(18)
C1 O1a C1a C2a -172
O1a C1a C2a C3a -159(11)
O2a C1a C2a C3a 35(15)
C1a C2a C3a C4a 162(11)
C2a C3a C4a C5a 161(12)
C3a C4a C5a C6a 178(12)
C4a C5a C6a C7a 175(12)
C5a C6a C7a C8a 177(12)
C6a C7a C8a C9a -173(11)
C7a C8a C9a C10a -172(11)
C8a C9a C10a C11a -180(11)
C9a C10a C11a C12a -180(11)
C10a C11a C12a C13a -180(11)
C11a C12a C13a C14a 180(11)
C2 O1b C1b O2b 15(28)
C2 O1b C1b C2b -164(14)
O1b C1b C2b C3b 58(21)
O2b C1b C2b C3b -121(18)
C1b C2b C3b C4b 73(16)
C2b C3b C4b C5b 169(11)
C3b C4b C5b C6b -174(12)
C4b C5b C6b C7b -176(11)
C5b C6b C7b C8b -179(12)
C6b C7b C8b C9b 180(12)
C7b C8b C9b C10b -176(12)
C8b C9b C10b C11b -177(12)
C9b C10b C11b C12b 176(12)
C10b C11b C12b C13b 176(12)
C11b C12b C13b C14b -174(12)
C12b C13b C14b C15b -180(12)
C13b C14b C15b C16b -178(12)
C3 O1c C1c O2c 10(18)
C3 O1c C1c C2c -157(12)
O1c C1c C2c C3c -162(12)
O2c C1c C2c C3c 32(19)
C1c C2c C3c C4c 168(11)
C2c C3c C4c C5c 171(11)
C3c C4c C5c C6c 174(11)
C4c C5c C6c C7c -177(11)
C5c C6c C7c C8c -169(12)
C6c C7c C8c C9c -173(11)
C7c C8c C9c C10c 163(11)
C8c C9c C10c C11c -175(11)
C9c C10c C11c C12c -178(11)
C10c C11c C12c C13c -179(11)
C11c C12c C13c C14c 179(10)

loop_
_cod_changelog_entry_id
_cod_changelog_entry_author
_cod_changelog_entry_date
_cod_changelog_entry_text
1 'Merkys, Andrius' 2013-11-11T09:52:14+02:00
;
 Explicitly specified the number of hydrogen atoms attached to carbon atoms.
;
2 'Vaitkus, Antanas' 2024-12-11T16:12:30+02:00
;
 Added the '_atom_site_type_symbol' data item.
;

loop_
_cod_related_entry_id
_cod_related_entry_database
_cod_related_entry_code
1 ChemSpider 30654472
